data_7062207
loop_
_publ_author_name
'Qi, Yue'
'Yin, Zhixiao'
'Wen, Xiangxiang'
'Wang, Chao'
'Zong, Lili'

_publ_section_title
;
 Permanganate oxidation of \a,\b-unsaturated carbonyls to vicinal
 tricarbonyls
;
_journal_issue 7
_journal_name_full 'New Journal of Chemistry'
_journal_page_first 3249
_journal_page_last 3254
_journal_paper_doi 10.1039/D2NJ05273C
_journal_volume 47
_journal_year 2023
_chemical_absolute_configuration ad
_chemical_formula_moiety 'C21 H30 N2 O5 S'
_chemical_formula_sum 'C21 H30 N2 O5 S'
_chemical_formula_weight 422.53
_space_group_crystal_system monoclinic
_space_group_IT_number 4
_space_group_name_Hall 'P 2yb'
_space_group_name_H-M_alt 'P 1 21 1'
_atom_sites_solution_hydrogens geom
_atom_sites_solution_primary dual
_audit_creation_date 2022-05-28
_audit_creation_method
;
Olex2 1.5-beta
(compiled 2021.12.09 svn.r5202d8cf for OlexSys, GUI svn.r6439)
;
_audit_update_record
;
2022-06-24 deposited with the CCDC.	2023-01-05 downloaded from the CCDC.
;
_cell_angle_alpha 90
_cell_angle_beta 102.954(4)
_cell_angle_gamma 90
_cell_formula_units_Z 2
_cell_length_a 11.8685(5)
_cell_length_b 7.1800(3)
_cell_length_c 13.3562(4)
_cell_measurement_reflns_used 2376
_cell_measurement_temperature 149.99(10)
_cell_measurement_theta_max 71.3190
_cell_measurement_theta_min 3.4030
_cell_volume 1109.19(8)
_computing_cell_refinement 'CrysAlisPro 1.171.39.33c (Rigaku OD, 2017)'
_computing_data_collection 'CrysAlisPro 1.171.39.33c (Rigaku OD, 2017)'
_computing_data_reduction 'CrysAlisPro 1.171.39.33c (Rigaku OD, 2017)'
_computing_molecular_graphics 'Olex2 1.5-beta (Dolomanov et al., 2009)'
_computing_publication_material 'Olex2 1.5-beta (Dolomanov et al., 2009)'
_computing_structure_refinement 'SHELXL 2017/1 (Sheldrick, 2015)'
_computing_structure_solution 'SHELXT 2014/5 (Sheldrick, 2014)'
_diffrn_ambient_environment N~2~
_diffrn_ambient_temperature 149.99(10)
_diffrn_detector 'CCD plate'
_diffrn_measured_fraction_theta_full 0.990
_diffrn_measured_fraction_theta_max 0.968
_diffrn_measurement_details
;
List of Runs (angles in degrees, time in seconds):

  # Type    Start    End  Width  t~exp~   \w     \q     \k     \f   Frames
#--------------------------------------------------------------------------
  1  \w     18.00  58.00   0.50    0.50    --   42.30 -57.00 150.00   80
  2  \w     80.00 105.00   0.50    0.50    --   42.30  77.00-180.00   50
  3  \w    -18.00  73.00   0.50    0.50    --   42.30 -57.00-120.00  182
  4  \w     92.00 131.00   0.50    0.50    --   42.30  77.00  60.00   78
  5  \w     86.00 126.00   0.50    0.50    --   42.30  77.00   0.00   80
  6  \w    -38.00  15.00   0.50    0.50    --   42.30 -57.00 150.00  106
  7  \w     30.00 145.00   0.50    0.50    --  101.60 -82.00 150.00  230
  8  \w     76.00 144.00   0.50    0.50    --  101.60 -82.00-180.00  136
  9  \w     35.00  61.00   0.50    0.50    --  101.60 -82.00-180.00   52
 10  \w     27.00 184.00   0.50    0.50    --  101.60 -12.00  30.00  314
 11  \w     42.00 140.00   0.50    0.50    --  101.60 -38.00 -60.00  196
 12  \w    110.00 138.00   0.50    0.50    --  101.60 -38.00 150.00   56
 13  \w     93.00 119.00   0.50    0.50    --  101.60 -82.00  90.00   52
 14  \w     57.00 101.00   0.50    0.50    --  101.60 -38.00 150.00   88
;
_diffrn_measurement_device 'four-circle diffractometer'
_diffrn_measurement_device_type 'XtaLAB AFC12 (RINC): Kappa single'
_diffrn_measurement_method '\w scans'
_diffrn_orient_matrix_type 'CrysAlisPro convention (1999,Acta A55,543-557)'
_diffrn_orient_matrix_UB_11 -0.1152653000
_diffrn_orient_matrix_UB_12 -0.0208822000
_diffrn_orient_matrix_UB_13 -0.0795429000
_diffrn_orient_matrix_UB_21 -0.0652147000
_diffrn_orient_matrix_UB_22 -0.0082469000
_diffrn_orient_matrix_UB_23 0.0874137000
_diffrn_orient_matrix_UB_31 -0.0139921000
_diffrn_orient_matrix_UB_32 0.2135707000
_diffrn_orient_matrix_UB_33 -0.0045530000
_diffrn_radiation_monochromator mirror
_diffrn_radiation_probe x-ray
_diffrn_radiation_type 'Cu K\a'
_diffrn_radiation_wavelength 1.54184
_diffrn_reflns_av_R_equivalents 0.0257
_diffrn_reflns_av_unetI/netI 0.0377
_diffrn_reflns_Laue_measured_fraction_full 0.990
_diffrn_reflns_Laue_measured_fraction_max 0.968
_diffrn_reflns_limit_h_max 14
_diffrn_reflns_limit_h_min -14
_diffrn_reflns_limit_k_max 8
_diffrn_reflns_limit_k_min -3
_diffrn_reflns_limit_l_max 16
_diffrn_reflns_limit_l_min -15
_diffrn_reflns_number 4918
_diffrn_reflns_point_group_measured_fraction_full 0.622
_diffrn_reflns_point_group_measured_fraction_max 0.603
_diffrn_reflns_theta_full 67.684
_diffrn_reflns_theta_max 71.524
_diffrn_reflns_theta_min 3.395
_diffrn_source 'Rotating-anode X-ray tube'
_diffrn_source_type 'Rigaku (Cu) X-ray Source'
_exptl_absorpt_coefficient_mu 1.577
_exptl_absorpt_correction_T_max 1.00000
_exptl_absorpt_correction_T_min 0.83314
_exptl_absorpt_correction_type multi-scan
_exptl_absorpt_process_details
;
CrysAlisPro 1.171.39.33c (Rigaku Oxford Diffraction, 2017)
Empirical absorption correction using spherical harmonics,
 implemented in SCALE3 ABSPACK scaling algorithm.
;
_exptl_crystal_colour 'clear light colourless'
_exptl_crystal_density_diffrn 1.265
_exptl_crystal_description block
_exptl_crystal_F_000 452
_exptl_crystal_size_max 0.14
_exptl_crystal_size_mid 0.13
_exptl_crystal_size_min 0.12
_refine_diff_density_max 0.241
_refine_diff_density_min -0.240
_refine_diff_density_rms 0.038
_refine_ls_abs_structure_details
;
 Classical Flack method preferred over Parsons because s.u. lower.
;
_refine_ls_abs_structure_Flack 0.00(2)
_refine_ls_extinction_method none
_refine_ls_goodness_of_fit_ref 1.073
_refine_ls_hydrogen_treatment constr
_refine_ls_matrix_type full
_refine_ls_number_parameters 267
_refine_ls_number_reflns 2610
_refine_ls_number_restraints 1
_refine_ls_restrained_S_all 1.072
_refine_ls_R_factor_all 0.0381
_refine_ls_R_factor_gt 0.0340
_refine_ls_shift/su_max 0.001
_refine_ls_shift/su_mean 0.000
_refine_ls_structure_factor_coef Fsqd
_refine_ls_weighting_details 'w=1/[\s^2^(Fo^2^)+(0.0443P)^2^+0.1907P] where P=(Fo^2^+2Fc^2^)/3'
_refine_ls_weighting_scheme calc
_refine_ls_wR_factor_gt 0.0868
_refine_ls_wR_factor_ref 0.0892
_reflns_Friedel_coverage 0.148
_reflns_Friedel_fraction_full 0.183
_reflns_Friedel_fraction_max 0.170
_reflns_number_gt 2386
_reflns_number_total 2610
_reflns_threshold_expression 'I > 2\s(I)'
_cod_data_source_file d2nj05273c2.cif
_cod_data_source_block 2351
_cod_depositor_comments 'Adding full bibliography for 7062207.cif.'
_cod_database_code 7062207
_shelx_shelxl_version_number 2017/1
_shelx_space_group_comment
;
The symmetry employed for this shelxl refinement is uniquely defined
by the following loop, which should always be used as a source of
symmetry information in preference to the above space-group names.
They are only intended as comments.
;
_olex2_refinement_description
;
1. Fixed Uiso
 At 1.2 times of:
  All C(H) groups, All C(H,H) groups, All N(H) groups
 At 1.5 times of:
  All C(H,H,H) groups
2.a Ternary CH refined with riding coordinates:
 C4(H4), C6(H6), C9(H9), C10(H10)
2.b Secondary CH2 refined with riding coordinates:
 C5(H5A,H5B), C7(H7A,H7B), C8(H8A,H8B)
2.c Aromatic/amide H refined with riding coordinates:
 N1(H1), C16(H16), C17(H17), C19(H19), C20(H20)
2.d Idealised Me refined as rotating group:
 C11(H11A,H11B,H11C), C12(H12A,H12B,H12C), C13(H13A,H13B,H13C), C14(H14A,H14B,
 H14C), C21(H21A,H21B,H21C)
;
_olex2_submission_special_instructions 'No special instructions were received'
_oxdiff_exptl_absorpt_empirical_details
;
Empirical correction (ABSPACK) includes:
- Absorption correction using spherical harmonics
- Frame scaling
;
_oxdiff_exptl_absorpt_empirical_full_max 1.556
_oxdiff_exptl_absorpt_empirical_full_min 0.713

loop_
_space_group_symop_operation_xyz
'x, y, z'
'-x, y+1/2, -z'

loop_
_atom_site_label
_atom_site_type_symbol
_atom_site_fract_x
_atom_site_fract_y
_atom_site_fract_z
_atom_site_U_iso_or_equiv
_atom_site_adp_type
_atom_site_occupancy
_atom_site_site_symmetry_order
_atom_site_calc_flag
_atom_site_refinement_flags_posn
_atom_site_refinement_flags_adp
_atom_site_refinement_flags_occupancy
_atom_site_disorder_assembly
_atom_site_disorder_group
S1 S 0.44771(6) 0.02720(11) 0.23300(5) 0.03519(18) Uani 1 1 d . . . . .
O1 O 0.4007(2) -0.1568(4) 0.21911(19) 0.0498(6) Uani 1 1 d . . . . .
O2 O 0.53017(17) 0.0746(4) 0.32378(14) 0.0429(6) Uani 1 1 d . . . . .
O3 O 0.79521(17) 0.4113(4) 0.04983(14) 0.0393(5) Uani 1 1 d . . . . .
O4 O 0.60673(17) 0.6632(3) 0.11095(14) 0.0345(5) Uani 1 1 d . . . . .
O5 O 0.74109(15) 0.5481(3) 0.24431(13) 0.0311(4) Uani 1 1 d . . . . .
N1 N 0.50709(19) 0.0517(4) 0.13180(17) 0.0331(6) Uani 1 1 d . . . . .
H1 H 0.497884 -0.028859 0.082998 0.040 Uiso 1 1 calc R U . . .
N2 N 0.57107(19) 0.2086(4) 0.13236(16) 0.0279(5) Uani 1 1 d . . . . .
C1 C 0.6433(2) 0.2145(5) 0.07314(19) 0.0268(6) Uani 1 1 d . . . . .
C2 C 0.7120(2) 0.3882(5) 0.08661(19) 0.0287(6) Uani 1 1 d . . . . .
C3 C 0.6772(2) 0.5478(5) 0.14961(19) 0.0290(6) Uani 1 1 d . . . . .
C4 C 0.7376(2) 0.7170(5) 0.3072(2) 0.0296(6) Uani 1 1 d . . . . .
H4 H 0.659255 0.768860 0.292454 0.036 Uiso 1 1 calc R U . . .
C5 C 0.8211(2) 0.8559(5) 0.2778(2) 0.0333(6) Uani 1 1 d . . . . .
H5A H 0.791321 0.895243 0.207306 0.040 Uiso 1 1 calc R U . . .
H5B H 0.894795 0.794882 0.281090 0.040 Uiso 1 1 calc R U . . .
C6 C 0.8405(2) 1.0277(5) 0.3470(2) 0.0354(6) Uani 1 1 d . . . . .
H6 H 0.766953 1.094059 0.339326 0.043 Uiso 1 1 calc R U . . .
C7 C 0.8795(2) 0.9628(5) 0.4579(2) 0.0390(7) Uani 1 1 d . . . . .
H7A H 0.889622 1.070002 0.503195 0.047 Uiso 1 1 calc R U . . .
H7B H 0.953473 0.900006 0.466908 0.047 Uiso 1 1 calc R U . . .
C8 C 0.7915(3) 0.8307(5) 0.4868(2) 0.0383(7) Uani 1 1 d . . . . .
H8A H 0.718475 0.895375 0.480135 0.046 Uiso 1 1 calc R U . . .
H8B H 0.818054 0.794033 0.558119 0.046 Uiso 1 1 calc R U . . .
C9 C 0.7727(2) 0.6564(5) 0.4195(2) 0.0327(6) Uani 1 1 d . . . . .
H9 H 0.847521 0.593317 0.428757 0.039 Uiso 1 1 calc R U . . .
C10 C 0.6870(2) 0.5156(5) 0.4486(2) 0.0365(7) Uani 1 1 d . . . . .
H10 H 0.670192 0.421740 0.394060 0.044 Uiso 1 1 calc R U . . .
C11 C 0.5725(3) 0.6030(5) 0.4566(2) 0.0408(8) Uani 1 1 d . . . . .
H11A H 0.585383 0.689305 0.512900 0.061 Uiso 1 1 calc R U . . .
H11B H 0.520375 0.507201 0.467950 0.061 Uiso 1 1 calc R U . . .
H11C H 0.539642 0.667596 0.393919 0.061 Uiso 1 1 calc R U . . .
C12 C 0.7405(3) 0.4145(6) 0.5486(2) 0.0519(9) Uani 1 1 d . . . . .
H12A H 0.811143 0.355369 0.542330 0.078 Uiso 1 1 calc R U . . .
H12B H 0.687503 0.322113 0.562341 0.078 Uiso 1 1 calc R U . . .
H12C H 0.756567 0.502612 0.604105 0.078 Uiso 1 1 calc R U . . .
C13 C 0.9277(3) 1.1573(6) 0.3154(3) 0.0464(8) Uani 1 1 d . . . . .
H13A H 0.935795 1.267966 0.356802 0.070 Uiso 1 1 calc R U . . .
H13B H 0.901344 1.190295 0.244378 0.070 Uiso 1 1 calc R U . . .
H13C H 1.001164 1.095640 0.325212 0.070 Uiso 1 1 calc R U . . .
C14 C 0.6674(2) 0.0695(5) 0.0009(2) 0.0334(7) Uani 1 1 d . . . . .
H14A H 0.646223 -0.050603 0.022381 0.050 Uiso 1 1 calc R U . . .
H14B H 0.748236 0.070241 0.000844 0.050 Uiso 1 1 calc R U . . .
H14C H 0.623116 0.095515 -0.067111 0.050 Uiso 1 1 calc R U . . .
C15 C 0.3359(2) 0.1910(5) 0.2141(2) 0.0306(6) Uani 1 1 d . . . . .
C16 C 0.3560(2) 0.3629(5) 0.2616(2) 0.0342(7) Uani 1 1 d . . . . .
H16 H 0.429108 0.393050 0.300112 0.041 Uiso 1 1 calc R U . . .
C17 C 0.2664(2) 0.4893(5) 0.2512(2) 0.0382(8) Uani 1 1 d . . . . .
H17 H 0.279691 0.604606 0.283342 0.046 Uiso 1 1 calc R U . . .
C18 C 0.1569(3) 0.4469(6) 0.1934(3) 0.0446(8) Uani 1 1 d . . . . .
C19 C 0.1394(3) 0.2735(6) 0.1466(3) 0.0501(10) Uani 1 1 d . . . . .
H19 H 0.066487 0.243323 0.107655 0.060 Uiso 1 1 calc R U . . .
C20 C 0.2271(2) 0.1452(5) 0.1563(2) 0.0417(8) Uani 1 1 d . . . . .
H20 H 0.213730 0.029458 0.124702 0.050 Uiso 1 1 calc R U . . .
C21 C 0.0613(3) 0.5878(8) 0.1812(5) 0.0823(15) Uani 1 1 d . . . . .
H21A H 0.077775 0.674010 0.237539 0.123 Uiso 1 1 calc R U . . .
H21B H -0.010388 0.525298 0.180525 0.123 Uiso 1 1 calc R U . . .
H21C H 0.055370 0.654004 0.117818 0.123 Uiso 1 1 calc R U . . .

loop_
_atom_site_aniso_label
_atom_site_aniso_U_11
_atom_site_aniso_U_22
_atom_site_aniso_U_33
_atom_site_aniso_U_23
_atom_site_aniso_U_13
_atom_site_aniso_U_12
S1 0.0442(4) 0.0322(4) 0.0340(3) 0.0041(4) 0.0192(3) 0.0006(4)
O1 0.0631(14) 0.0306(14) 0.0650(15) 0.0034(12) 0.0344(13) -0.0038(12)
O2 0.0462(10) 0.0552(18) 0.0287(9) 0.0076(11) 0.0115(8) 0.0078(11)
O3 0.0443(11) 0.0440(15) 0.0343(10) -0.0058(11) 0.0188(9) -0.0086(11)
O4 0.0443(10) 0.0285(12) 0.0286(9) 0.0003(9) 0.0041(8) 0.0032(10)
O5 0.0410(9) 0.0293(12) 0.0227(8) -0.0024(9) 0.0063(7) 0.0051(10)
N1 0.0438(11) 0.0289(15) 0.0296(11) -0.0029(12) 0.0146(9) -0.0010(12)
N2 0.0353(11) 0.0252(13) 0.0245(10) 0.0012(11) 0.0096(9) 0.0019(11)
C1 0.0349(12) 0.0266(15) 0.0198(12) -0.0007(12) 0.0082(10) 0.0033(12)
C2 0.0370(13) 0.0305(17) 0.0195(12) 0.0004(12) 0.0083(10) -0.0011(13)
C3 0.0353(12) 0.0293(17) 0.0239(12) -0.0021(14) 0.0099(10) -0.0029(14)
C4 0.0376(14) 0.0269(16) 0.0248(13) -0.0041(12) 0.0081(11) 0.0046(13)
C5 0.0401(14) 0.0328(17) 0.0272(13) -0.0025(13) 0.0077(11) 0.0005(14)
C6 0.0358(12) 0.0288(15) 0.0407(14) -0.0026(17) 0.0064(11) 0.0018(15)
C7 0.0409(15) 0.0394(19) 0.0334(15) -0.0099(14) 0.0017(12) -0.0008(14)
C8 0.0463(16) 0.042(2) 0.0263(14) -0.0060(15) 0.0068(12) 0.0028(16)
C9 0.0378(13) 0.0334(18) 0.0264(13) -0.0018(13) 0.0061(11) 0.0067(13)
C10 0.0525(15) 0.0318(17) 0.0266(12) -0.0025(15) 0.0116(11) 0.0028(16)
C11 0.0469(15) 0.043(2) 0.0341(15) 0.0007(15) 0.0128(13) -0.0069(15)
C12 0.070(2) 0.050(2) 0.0379(17) 0.0110(18) 0.0165(16) 0.010(2)
C13 0.0460(16) 0.040(2) 0.0502(19) -0.0003(17) 0.0043(14) -0.0070(17)
C14 0.0423(14) 0.0334(19) 0.0277(13) -0.0018(13) 0.0148(11) 0.0026(14)
C15 0.0345(13) 0.0344(18) 0.0260(12) 0.0007(13) 0.0135(11) -0.0039(13)
C16 0.0398(14) 0.0343(18) 0.0296(14) -0.0016(14) 0.0100(12) -0.0060(15)
C17 0.0466(15) 0.032(2) 0.0411(15) -0.0053(14) 0.0202(13) -0.0063(14)
C18 0.0403(16) 0.050(2) 0.0480(17) -0.0010(17) 0.0196(14) 0.0010(16)
C19 0.0316(15) 0.067(3) 0.052(2) -0.0142(19) 0.0091(15) -0.0035(17)
C20 0.0424(15) 0.044(2) 0.0416(16) -0.0170(17) 0.0160(13) -0.0126(16)
C21 0.052(2) 0.073(4) 0.126(4) -0.007(3) 0.027(2) 0.017(2)

loop_
_atom_type_symbol
_atom_type_description
_atom_type_scat_dispersion_real
_atom_type_scat_dispersion_imag
_atom_type_scat_source
C C 0.0181 0.0091 'International Tables Vol C Tables 4.2.6.8 and 6.1.1.4'
H H 0.0000 0.0000 'International Tables Vol C Tables 4.2.6.8 and 6.1.1.4'
N N 0.0311 0.0180 'International Tables Vol C Tables 4.2.6.8 and 6.1.1.4'
O O 0.0492 0.0322 'International Tables Vol C Tables 4.2.6.8 and 6.1.1.4'
S S 0.3331 0.5567 'International Tables Vol C Tables 4.2.6.8 and 6.1.1.4'

loop_
_geom_angle_atom_site_label_1
_geom_angle_atom_site_label_2
_geom_angle_atom_site_label_3
_geom_angle
_geom_angle_site_symmetry_1
_geom_angle_site_symmetry_3
_geom_angle_publ_flag
O1 S1 N1 102.46(14) . . ?
O1 S1 C15 109.96(15) . . ?
O2 S1 O1 120.47(16) . . ?
O2 S1 N1 109.36(12) . . ?
O2 S1 C15 108.54(14) . . ?
N1 S1 C15 104.88(13) . . ?
C3 O5 C4 117.5(2) . . ?
S1 N1 H1 122.6 . . ?
N2 N1 S1 114.87(19) . . ?
N2 N1 H1 122.6 . . ?
C1 N2 N1 118.1(3) . . ?
N2 C1 C2 112.1(3) . . ?
N2 C1 C14 128.6(3) . . ?
C2 C1 C14 119.2(2) . . ?
O3 C2 C1 123.0(3) . . ?
O3 C2 C3 117.8(3) . . ?
C1 C2 C3 119.3(2) . . ?
O4 C3 O5 127.0(3) . . ?
O4 C3 C2 121.6(2) . . ?
O5 C3 C2 111.1(2) . . ?
O5 C4 H4 110.1 . . ?
O5 C4 C5 106.7(2) . . ?
O5 C4 C9 106.7(2) . . ?
C5 C4 H4 110.1 . . ?
C5 C4 C9 113.0(2) . . ?
C9 C4 H4 110.1 . . ?
C4 C5 H5A 109.0 . . ?
C4 C5 H5B 109.0 . . ?
C4 C5 C6 113.1(2) . . ?
H5A C5 H5B 107.8 . . ?
C6 C5 H5A 109.0 . . ?
C6 C5 H5B 109.0 . . ?
C5 C6 H6 108.6 . . ?
C7 C6 C5 108.3(3) . . ?
C7 C6 H6 108.6 . . ?
C13 C6 C5 110.3(2) . . ?
C13 C6 H6 108.6 . . ?
C13 C6 C7 112.3(2) . . ?
C6 C7 H7A 109.4 . . ?
C6 C7 H7B 109.4 . . ?
C6 C7 C8 111.2(2) . . ?
H7A C7 H7B 108.0 . . ?
C8 C7 H7A 109.4 . . ?
C8 C7 H7B 109.4 . . ?
C7 C8 H8A 109.1 . . ?
C7 C8 H8B 109.1 . . ?
C7 C8 C9 112.3(2) . . ?
H8A C8 H8B 107.9 . . ?
C9 C8 H8A 109.1 . . ?
C9 C8 H8B 109.1 . . ?
C4 C9 C8 108.4(3) . . ?
C4 C9 H9 107.2 . . ?
C4 C9 C10 112.6(2) . . ?
C8 C9 H9 107.2 . . ?
C8 C9 C10 113.9(2) . . ?
C10 C9 H9 107.2 . . ?
C9 C10 H10 107.4 . . ?
C11 C10 C9 113.4(3) . . ?
C11 C10 H10 107.4 . . ?
C11 C10 C12 109.7(2) . . ?
C12 C10 C9 111.3(3) . . ?
C12 C10 H10 107.4 . . ?
C10 C11 H11A 109.5 . . ?
C10 C11 H11B 109.5 . . ?
C10 C11 H11C 109.5 . . ?
H11A C11 H11B 109.5 . . ?
H11A C11 H11C 109.5 . . ?
H11B C11 H11C 109.5 . . ?
C10 C12 H12A 109.5 . . ?
C10 C12 H12B 109.5 . . ?
C10 C12 H12C 109.5 . . ?
H12A C12 H12B 109.5 . . ?
H12A C12 H12C 109.5 . . ?
H12B C12 H12C 109.5 . . ?
C6 C13 H13A 109.5 . . ?
C6 C13 H13B 109.5 . . ?
C6 C13 H13C 109.5 . . ?
H13A C13 H13B 109.5 . . ?
H13A C13 H13C 109.5 . . ?
H13B C13 H13C 109.5 . . ?
C1 C14 H14A 109.5 . . ?
C1 C14 H14B 109.5 . . ?
C1 C14 H14C 109.5 . . ?
H14A C14 H14B 109.5 . . ?
H14A C14 H14C 109.5 . . ?
H14B C14 H14C 109.5 . . ?
C16 C15 S1 119.1(2) . . ?
C16 C15 C20 120.6(3) . . ?
C20 C15 S1 120.2(3) . . ?
C15 C16 H16 120.3 . . ?
C17 C16 C15 119.4(3) . . ?
C17 C16 H16 120.3 . . ?
C16 C17 H17 119.5 . . ?
C16 C17 C18 121.0(3) . . ?
C18 C17 H17 119.5 . . ?
C17 C18 C21 120.2(4) . . ?
C19 C18 C17 118.3(3) . . ?
C19 C18 C21 121.5(3) . . ?
C18 C19 H19 119.2 . . ?
C20 C19 C18 121.7(3) . . ?
C20 C19 H19 119.2 . . ?
C15 C20 H20 120.5 . . ?
C19 C20 C15 119.0(3) . . ?
C19 C20 H20 120.5 . . ?
C18 C21 H21A 109.5 . . ?
C18 C21 H21B 109.5 . . ?
C18 C21 H21C 109.5 . . ?
H21A C21 H21B 109.5 . . ?
H21A C21 H21C 109.5 . . ?
H21B C21 H21C 109.5 . . ?

loop_
_geom_bond_atom_site_label_1
_geom_bond_atom_site_label_2
_geom_bond_distance
_geom_bond_site_symmetry_2
_geom_bond_publ_flag
S1 O1 1.430(3) . ?
S1 O2 1.418(2) . ?
S1 N1 1.668(2) . ?
S1 C15 1.749(3) . ?
O3 C2 1.209(3) . ?
O4 C3 1.208(4) . ?
O5 C3 1.321(3) . ?
O5 C4 1.481(4) . ?
N1 H1 0.8600 . ?
N1 N2 1.358(4) . ?
N2 C1 1.291(3) . ?
C1 C2 1.478(4) . ?
C1 C14 1.490(4) . ?
C2 C3 1.532(4) . ?
C4 H4 0.9800 . ?
C4 C5 1.519(4) . ?
C4 C9 1.527(4) . ?
C5 H5A 0.9700 . ?
C5 H5B 0.9700 . ?
C5 C6 1.527(5) . ?
C6 H6 0.9800 . ?
C6 C7 1.523(4) . ?
C6 C13 1.520(5) . ?
C7 H7A 0.9700 . ?
C7 H7B 0.9700 . ?
C7 C8 1.523(5) . ?
C8 H8A 0.9700 . ?
C8 H8B 0.9700 . ?
C8 C9 1.528(5) . ?
C9 H9 0.9800 . ?
C9 C10 1.544(4) . ?
C10 H10 0.9800 . ?
C10 C11 1.522(4) . ?
C10 C12 1.528(4) . ?
C11 H11A 0.9600 . ?
C11 H11B 0.9600 . ?
C11 H11C 0.9600 . ?
C12 H12A 0.9600 . ?
C12 H12B 0.9600 . ?
C12 H12C 0.9600 . ?
C13 H13A 0.9600 . ?
C13 H13B 0.9600 . ?
C13 H13C 0.9600 . ?
C14 H14A 0.9600 . ?
C14 H14B 0.9600 . ?
C14 H14C 0.9600 . ?
C15 C16 1.384(5) . ?
C15 C20 1.387(4) . ?
C16 H16 0.9300 . ?
C16 C17 1.380(4) . ?
C17 H17 0.9300 . ?
C17 C18 1.388(4) . ?
C18 C19 1.388(6) . ?
C18 C21 1.502(5) . ?
C19 H19 0.9300 . ?
C19 C20 1.374(5) . ?
C20 H20 0.9300 . ?
C21 H21A 0.9600 . ?
C21 H21B 0.9600 . ?
C21 H21C 0.9600 . ?

loop_
_geom_torsion_atom_site_label_1
_geom_torsion_atom_site_label_2
_geom_torsion_atom_site_label_3
_geom_torsion_atom_site_label_4
_geom_torsion
_geom_torsion_site_symmetry_1
_geom_torsion_site_symmetry_2
_geom_torsion_site_symmetry_3
_geom_torsion_site_symmetry_4
_geom_torsion_publ_flag
S1 N1 N2 C1 162.0(2) . . . . ?
S1 C15 C16 C17 -176.7(2) . . . . ?
S1 C15 C20 C19 177.0(2) . . . . ?
O1 S1 N1 N2 -172.4(2) . . . . ?
O1 S1 C15 C16 154.3(2) . . . . ?
O1 S1 C15 C20 -22.6(3) . . . . ?
O2 S1 N1 N2 -43.5(2) . . . . ?
O2 S1 C15 C16 20.6(3) . . . . ?
O2 S1 C15 C20 -156.3(2) . . . . ?
O3 C2 C3 O4 92.9(3) . . . . ?
O3 C2 C3 O5 -81.3(3) . . . . ?
O5 C4 C5 C6 -171.8(2) . . . . ?
O5 C4 C9 C8 169.9(2) . . . . ?
O5 C4 C9 C10 -63.1(3) . . . . ?
N1 S1 C15 C16 -96.2(2) . . . . ?
N1 S1 C15 C20 86.9(3) . . . . ?
N1 N2 C1 C2 -176.4(2) . . . . ?
N1 N2 C1 C14 0.5(4) . . . . ?
N2 C1 C2 O3 169.3(3) . . . . ?
N2 C1 C2 C3 -10.8(4) . . . . ?
C1 C2 C3 O4 -87.0(3) . . . . ?
C1 C2 C3 O5 98.8(3) . . . . ?
C3 O5 C4 C5 -82.4(3) . . . . ?
C3 O5 C4 C9 156.4(2) . . . . ?
C4 O5 C3 O4 -7.9(4) . . . . ?
C4 O5 C3 C2 166.0(2) . . . . ?
C4 C5 C6 C7 54.9(3) . . . . ?
C4 C5 C6 C13 178.1(3) . . . . ?
C4 C9 C10 C11 -72.7(3) . . . . ?
C4 C9 C10 C12 163.0(3) . . . . ?
C5 C4 C9 C8 52.8(3) . . . . ?
C5 C4 C9 C10 179.8(3) . . . . ?
C5 C6 C7 C8 -57.1(3) . . . . ?
C6 C7 C8 C9 60.0(4) . . . . ?
C7 C8 C9 C4 -55.7(3) . . . . ?
C7 C8 C9 C10 178.1(2) . . . . ?
C8 C9 C10 C11 51.3(3) . . . . ?
C8 C9 C10 C12 -72.9(4) . . . . ?
C9 C4 C5 C6 -54.7(3) . . . . ?
C13 C6 C7 C8 -179.1(3) . . . . ?
C14 C1 C2 O3 -7.9(4) . . . . ?
C14 C1 C2 C3 172.0(2) . . . . ?
C15 S1 N1 N2 72.8(2) . . . . ?
C15 C16 C17 C18 -0.4(4) . . . . ?
C16 C15 C20 C19 0.2(4) . . . . ?
C16 C17 C18 C19 0.3(5) . . . . ?
C16 C17 C18 C21 -178.7(4) . . . . ?
C17 C18 C19 C20 0.0(5) . . . . ?
C18 C19 C20 C15 -0.3(5) . . . . ?
C20 C15 C16 C17 0.1(4) . . . . ?
C21 C18 C19 C20 179.1(4) . . . . ?
